data_7150353
loop_
_publ_author_name
'Takasawa, Ryoichi'
'Yoshikawa, Isao'
'Araki, Koji'

_publ_section_title
;
 Use of an adjustable soft segment as an effective molecular design for
 crystal engineering of hydrogen-bonded tape motifs.
;
_journal_issue 8
_journal_name_full 'Organic &amp; biomolecular chemistry'
_journal_page_first 1125
_journal_page_last 1132
_journal_paper_doi 10.1039/b315769e
_journal_volume 2
_journal_year 2004
_chemical_formula_moiety 'C22 H41 N5 O4 Si2'
_chemical_formula_sum 'C22 H41 N5 O4 Si2'
_chemical_formula_weight 495.78
_chemical_name_common 2'-deoxy-3',5'-O-bis(tert-butyldimethylsilyl)-guanosine
_chemical_name_systematic
;
2'-deoxy-3',5'-O-bis(tert-butyldimethylsilyl)-guanosine
;
_space_group_IT_number 5
_symmetry_cell_setting monoclinic
_symmetry_space_group_name_Hall 'C 2y'
_symmetry_space_group_name_H-M 'C 1 2 1'
_atom_sites_solution_hydrogens geom
_atom_sites_solution_primary direct
_atom_sites_solution_secondary difmap
_audit_creation_method SHELXL-97
_cell_angle_alpha 90.00
_cell_angle_beta 101.0920(10)
_cell_angle_gamma 90.00
_cell_formula_units_Z 8
_cell_length_a 31.5910(6)
_cell_length_b 10.8750(2)
_cell_length_c 17.0050(2)
_cell_measurement_reflns_used 25256
_cell_measurement_temperature 200(2)
_cell_measurement_theta_max 73.14
_cell_measurement_theta_min 2.65
_cell_volume 5732.97(17)
_computing_cell_refinement Scalepack
_computing_data_collection 'MacScience Xpress'
_computing_data_reduction 'Denzo and Scalepack'
_computing_molecular_graphics maXus
_computing_structure_refinement 'SHELXL-97 (Sheldrick, 1997)'
_computing_structure_solution 'SHELXS-97 (Sheldrick, 1990)'
_diffrn_ambient_temperature 200(2)
_diffrn_measured_fraction_theta_full 0.938
_diffrn_measured_fraction_theta_max 0.938
_diffrn_measurement_device_type 'MacScience DIPLabo'
_diffrn_measurement_method IP
_diffrn_radiation_monochromator graphite
_diffrn_radiation_source 'fine-focus sealed tube'
_diffrn_radiation_type CuK\a
_diffrn_radiation_wavelength 1.54184
_diffrn_reflns_av_R_equivalents 0.038
_diffrn_reflns_av_sigmaI/netI 0.0162
_diffrn_reflns_limit_h_max 38
_diffrn_reflns_limit_h_min -39
_diffrn_reflns_limit_k_max 13
_diffrn_reflns_limit_k_min -13
_diffrn_reflns_limit_l_max 20
_diffrn_reflns_limit_l_min -20
_diffrn_reflns_number 25256
_diffrn_reflns_theta_full 73.14
_diffrn_reflns_theta_max 73.14
_diffrn_reflns_theta_min 2.65
_exptl_absorpt_coefficient_mu 1.399
_exptl_absorpt_correction_T_max 0.8022
_exptl_absorpt_correction_T_min 0.5458
_exptl_absorpt_correction_type integration
_exptl_crystal_colour colourless
_exptl_crystal_density_diffrn 1.149
_exptl_crystal_density_method 'not measured'
_exptl_crystal_description plate-like
_exptl_crystal_F_000 2144
_exptl_crystal_size_max 0.82
_exptl_crystal_size_mid 0.31
_exptl_crystal_size_min 0.17
_refine_diff_density_max 0.689
_refine_diff_density_min -0.299
_refine_diff_density_rms 0.081
_refine_ls_abs_structure_details 'Flack H D (1983), Acta Cryst. A39, 876-881'
_refine_ls_abs_structure_Flack 0.22(4)
_refine_ls_extinction_coef 0.0026(2)
_refine_ls_extinction_expression Fc^*^=kFc[1+0.001xFc^2^\l^3^/sin(2\q)]^-1/4^
_refine_ls_extinction_method SHELXL
_refine_ls_goodness_of_fit_ref 1.034
_refine_ls_hydrogen_treatment mixed
_refine_ls_matrix_type full
_refine_ls_number_parameters 652
_refine_ls_number_reflns 10061
_refine_ls_number_restraints 571
_refine_ls_restrained_S_all 1.103
_refine_ls_R_factor_all 0.0776
_refine_ls_R_factor_gt 0.0768
_refine_ls_shift/su_max 0.002
_refine_ls_shift/su_mean 0.000
_refine_ls_structure_factor_coef Fsqd
_refine_ls_weighting_details 'calc w=1/[\s^2^(Fo^2^)+(0.1544P)^2^+3.9891P] where P=(Fo^2^+2Fc^2^)/3'
_refine_ls_weighting_scheme calc
_refine_ls_wR_factor_gt 0.2123
_refine_ls_wR_factor_ref 0.2138
_reflns_number_gt 9874
_reflns_number_total 10061
_reflns_threshold_expression >2sigma(I)
_cod_data_source_file b315769e.txt
_cod_data_source_block 3c
_cod_original_sg_symbol_H-M C2
_cod_database_code 7150353

loop_
_symmetry_equiv_pos_as_xyz
'x, y, z'
'-x, y, -z'
'x+1/2, y+1/2, z'
'-x+1/2, y+1/2, -z'

loop_
_atom_site_label
_atom_site_type_symbol
_atom_site_fract_x
_atom_site_fract_y
_atom_site_fract_z
_atom_site_U_iso_or_equiv
_atom_site_adp_type
_atom_site_occupancy
_atom_site_symmetry_multiplicity
_atom_site_calc_flag
_atom_site_refinement_flags
_atom_site_disorder_assembly
_atom_site_disorder_group
N1 N 0.74829(10) -0.4958(3) 0.45084(15) 0.0451(6) Uani 1 1 d . . .
H1 H 0.7363 -0.5519 0.4767 0.054 Uiso 1 1 calc R . .
C1 C 0.75853(12) -0.5292(3) 0.37954(18) 0.0448(7) Uani 1 1 d . . .
N2 N 0.74819(13) -0.6434(3) 0.35422(16) 0.0577(8) Uani 1 1 d . . .
H2 H 0.7536 -0.6685 0.3080 0.069 Uiso 1 1 calc R . .
H3 H 0.7360 -0.6936 0.3838 0.069 Uiso 1 1 calc R . .
N3 N 0.77696(10) -0.4544(2) 0.33439(15) 0.0443(6) Uani 1 1 d . . .
C2 C 0.78465(11) -0.3416(3) 0.36884(18) 0.0423(6) Uani 1 1 d . . .
C3 C 0.77381(11) -0.2985(3) 0.43769(18) 0.0426(6) Uani 1 1 d . . .
C4 C 0.75531(11) -0.3806(3) 0.48600(17) 0.0439(7) Uani 1 1 d . . .
O1 O 0.74470(10) -0.3608(2) 0.55136(13) 0.0574(6) Uani 1 1 d . . .
N4 N 0.78693(10) -0.1772(2) 0.45207(16) 0.0474(6) Uani 1 1 d . . .
C5 C 0.80582(12) -0.1507(3) 0.3924(2) 0.0513(8) Uani 1 1 d . . .
H4 H 0.8185 -0.0730 0.3862 0.062 Uiso 1 1 calc R . .
N5 N 0.80561(9) -0.2468(2) 0.33891(16) 0.0465(6) Uani 1 1 d . . .
C6 C 0.83224(11) -0.2577(3) 0.2786(2) 0.0512(7) Uani 1 1 d . A .
H5 H 0.8268 -0.3393 0.2513 0.061 Uiso 1 1 calc R . .
C7 C 0.82666(13) -0.1567(4) 0.2156(2) 0.0571(8) Uani 1 1 d . A .
H6 H 0.8040 -0.1781 0.1688 0.068 Uiso 1 1 calc R . .
H7 H 0.8194 -0.0771 0.2380 0.068 Uiso 1 1 calc R . .
C8 C 0.87089(16) -0.1531(4) 0.1936(3) 0.0696(11) Uani 1 1 d D . .
H8 H 0.8774 -0.0730 0.1696 0.083 Uiso 0.485(12) 1 calc PR A 1
H9 H 0.8769 -0.0693 0.1742 0.083 Uiso 0.515(12) 1 calc PR A 2
C9 C 0.90043(15) -0.1807(4) 0.2718(3) 0.0752(12) Uani 1 1 d D A .
H10 H 0.9245 -0.2335 0.2605 0.090 Uiso 0.50 1 calc PR B 3
H11 H 0.9242 -0.2341 0.2602 0.090 Uiso 0.50 1 calc PR B 4
O2 O 0.87567(9) -0.2519(3) 0.3187(2) 0.0736(8) Uani 1 1 d . . .
O3 O 0.8814(3) -0.2573(5) 0.1500(4) 0.0651(18) Uiso 0.485(12) 1 d PD A 1
Si1 Si 0.8990(3) -0.2279(8) 0.0663(5) 0.081(2) Uani 0.485(12) 1 d PD A 1
C10 C 0.8556(5) -0.1527(17) -0.0098(10) 0.131(6) Uiso 0.485(12) 1 d PD A 1
H12 H 0.8480 -0.0731 0.0108 0.197 Uiso 0.485(12) 1 calc PR A 1
H13 H 0.8300 -0.2057 -0.0200 0.197 Uiso 0.485(12) 1 calc PR A 1
H14 H 0.8661 -0.1401 -0.0598 0.197 Uiso 0.485(12) 1 calc PR A 1
C11 C 0.9454(4) -0.1150(13) 0.0894(8) 0.082(3) Uiso 0.485(12) 1 d PD A 1
H15 H 0.9348 -0.0363 0.1059 0.123 Uiso 0.485(12) 1 calc PR A 1
H16 H 0.9578 -0.1028 0.0415 0.123 Uiso 0.485(12) 1 calc PR A 1
H17 H 0.9675 -0.1476 0.1329 0.123 Uiso 0.485(12) 1 calc PR A 1
C12 C 0.9157(3) -0.3780(9) 0.0326(6) 0.093(4) Uiso 0.485(12) 1 d PD A 1
C13 C 0.8775(5) -0.4664(15) 0.0260(13) 0.136(6) Uiso 0.485(12) 1 d PD A 1
H18 H 0.8530 -0.4338 -0.0125 0.204 Uiso 0.485(12) 1 calc PR A 1
H19 H 0.8695 -0.4751 0.0786 0.204 Uiso 0.485(12) 1 calc PR A 1
H20 H 0.8857 -0.5469 0.0077 0.204 Uiso 0.485(12) 1 calc PR A 1
C14 C 0.9534(4) -0.4286(15) 0.0930(9) 0.122(5) Uiso 0.485(12) 1 d PD A 1
H21 H 0.9779 -0.3722 0.0976 0.183 Uiso 0.485(12) 1 calc PR A 1
H22 H 0.9615 -0.5093 0.0750 0.183 Uiso 0.485(12) 1 calc PR A 1
H23 H 0.9450 -0.4369 0.1453 0.183 Uiso 0.485(12) 1 calc PR A 1
C15 C 0.9287(6) -0.3644(19) -0.0491(8) 0.141(7) Uiso 0.485(12) 1 d PD A 1
H24 H 0.9044 -0.3310 -0.0878 0.211 Uiso 0.485(12) 1 calc PR A 1
H25 H 0.9366 -0.4451 -0.0675 0.211 Uiso 0.485(12) 1 calc PR A 1
H26 H 0.9534 -0.3085 -0.0444 0.211 Uiso 0.485(12) 1 calc PR A 1
O4 O 0.8678(2) -0.2415(5) 0.1296(3) 0.0499(14) Uiso 0.515(12) 1 d PD A 2
Si2 Si 0.9001(2) -0.2602(9) 0.0654(4) 0.0707(15) Uani 0.515(12) 1 d PD A 2
C16 C 0.8669(4) -0.2188(12) -0.0344(6) 0.091(3) Uiso 0.515(12) 1 d PD A 2
H27 H 0.8587 -0.1319 -0.0344 0.136 Uiso 0.515(12) 1 calc PR A 2
H28 H 0.8408 -0.2697 -0.0449 0.136 Uiso 0.515(12) 1 calc PR A 2
H29 H 0.8837 -0.2331 -0.0763 0.136 Uiso 0.515(12) 1 calc PR A 2
C17 C 0.9492(3) -0.1618(12) 0.0878(7) 0.076(3) Uiso 0.515(12) 1 d PD A 2
H30 H 0.9661 -0.1838 0.1405 0.113 Uiso 0.515(12) 1 calc PR A 2
H31 H 0.9407 -0.0752 0.0879 0.113 Uiso 0.515(12) 1 calc PR A 2
H32 H 0.9667 -0.1748 0.0468 0.113 Uiso 0.515(12) 1 calc PR A 2
C18 C 0.9172(3) -0.4266(9) 0.0714(6) 0.081(3) Uiso 0.515(12) 1 d PD A 2
C19 C 0.8770(4) -0.5059(13) 0.0696(9) 0.104(4) Uiso 0.515(12) 1 d PD A 2
H33 H 0.8559 -0.4883 0.0207 0.156 Uiso 0.515(12) 1 calc PR A 2
H34 H 0.8644 -0.4873 0.1166 0.156 Uiso 0.515(12) 1 calc PR A 2
H35 H 0.8851 -0.5930 0.0704 0.156 Uiso 0.515(12) 1 calc PR A 2
C20 C 0.9510(5) -0.4539(18) 0.1452(10) 0.133(6) Uiso 0.515(12) 1 d PD A 2
H36 H 0.9764 -0.4025 0.1450 0.199 Uiso 0.515(12) 1 calc PR A 2
H37 H 0.9592 -0.5408 0.1452 0.199 Uiso 0.515(12) 1 calc PR A 2
H38 H 0.9392 -0.4360 0.1933 0.199 Uiso 0.515(12) 1 calc PR A 2
C21 C 0.9377(8) -0.457(2) -0.0024(12) 0.182(10) Uiso 0.515(12) 1 d PD A 2
H39 H 0.9166 -0.4411 -0.0517 0.273 Uiso 0.515(12) 1 calc PR A 2
H40 H 0.9464 -0.5433 -0.0005 0.273 Uiso 0.515(12) 1 calc PR A 2
H41 H 0.9631 -0.4045 -0.0015 0.273 Uiso 0.515(12) 1 calc PR A 2
C22 C 0.9199(3) -0.0607(8) 0.3085(7) 0.065(3) Uiso 0.50 1 d PD A 3
H42 H 0.9442 -0.0791 0.3531 0.078 Uiso 0.50 1 calc PR A 3
H43 H 0.9313 -0.0130 0.2676 0.078 Uiso 0.50 1 calc PR A 3
O5 O 0.8883(5) 0.0115(12) 0.3381(12) 0.093(6) Uani 0.50 1 d PD A 3
Si3 Si 0.9021(2) 0.1458(8) 0.3775(5) 0.121(3) Uani 0.50 1 d PD A 3
C23 C 0.8620(5) 0.1841(16) 0.4451(9) 0.114(4) Uiso 0.50 1 d PD A 3
H44 H 0.8642 0.1223 0.4876 0.171 Uiso 0.50 1 calc PR A 3
H45 H 0.8326 0.1842 0.4132 0.171 Uiso 0.50 1 calc PR A 3
H46 H 0.8686 0.2655 0.4691 0.171 Uiso 0.50 1 calc PR A 3
C24 C 0.9568(5) 0.143(3) 0.4455(14) 0.181(10) Uiso 0.50 1 d PD A 3
H47 H 0.9572 0.0805 0.4869 0.272 Uiso 0.50 1 calc PR A 3
H48 H 0.9627 0.2241 0.4708 0.272 Uiso 0.50 1 calc PR A 3
H49 H 0.9789 0.1244 0.4140 0.272 Uiso 0.50 1 calc PR A 3
C25 C 0.8974(5) 0.2632(13) 0.2977(8) 0.119(5) Uiso 0.50 1 d PD A 3
C26 C 0.8519(5) 0.2450(19) 0.2457(11) 0.135(6) Uiso 0.50 1 d PD A 3
H50 H 0.8300 0.2608 0.2782 0.203 Uiso 0.50 1 calc PR A 3
H51 H 0.8490 0.1604 0.2255 0.203 Uiso 0.50 1 calc PR A 3
H52 H 0.8479 0.3024 0.2004 0.203 Uiso 0.50 1 calc PR A 3
C27 C 0.9364(7) 0.230(3) 0.2617(16) 0.191(12) Uiso 0.50 1 d PD A 3
H53 H 0.9628 0.2424 0.3019 0.287 Uiso 0.50 1 calc PR A 3
H54 H 0.9371 0.2828 0.2153 0.287 Uiso 0.50 1 calc PR A 3
H55 H 0.9344 0.1438 0.2448 0.287 Uiso 0.50 1 calc PR A 3
C28 C 0.9038(9) 0.3916(17) 0.3366(16) 0.179(10) Uiso 0.50 1 d PD A 3
H56 H 0.8807 0.4076 0.3665 0.269 Uiso 0.50 1 calc PR A 3
H57 H 0.9029 0.4541 0.2948 0.269 Uiso 0.50 1 calc PR A 3
H58 H 0.9318 0.3949 0.3733 0.269 Uiso 0.50 1 calc PR A 3
C29 C 0.9212(3) -0.0802(10) 0.3341(8) 0.073(3) Uiso 0.50 1 d PD A 4
H59 H 0.9251 -0.1122 0.3895 0.088 Uiso 0.50 1 calc PR A 4
H60 H 0.9495 -0.0534 0.3235 0.088 Uiso 0.50 1 calc PR A 4
O6 O 0.8907(4) 0.0196(9) 0.3222(11) 0.082(4) Uani 0.50 1 d PD A 4
Si4 Si 0.89462(16) 0.1692(6) 0.3429(4) 0.0867(15) Uani 0.50 1 d PD A 4
C30 C 0.8494(5) 0.2130(18) 0.3964(11) 0.133(6) Uiso 0.50 1 d PD A 4
H61 H 0.8503 0.1597 0.4432 0.200 Uiso 0.50 1 calc PR A 4
H62 H 0.8216 0.2030 0.3598 0.200 Uiso 0.50 1 calc PR A 4
H63 H 0.8529 0.2989 0.4139 0.200 Uiso 0.50 1 calc PR A 4
C31 C 0.9470(5) 0.189(2) 0.4205(11) 0.149(7) Uiso 0.50 1 d PD A 4
H64 H 0.9458 0.1373 0.4673 0.224 Uiso 0.50 1 calc PR A 4
H65 H 0.9502 0.2753 0.4372 0.224 Uiso 0.50 1 calc PR A 4
H66 H 0.9716 0.1644 0.3968 0.224 Uiso 0.50 1 calc PR A 4
C32 C 0.8954(3) 0.2652(10) 0.2561(6) 0.093(3) Uiso 0.50 1 d PD A 4
C33 C 0.8557(5) 0.2305(19) 0.1934(10) 0.138(6) Uiso 0.50 1 d PD A 4
H67 H 0.8295 0.2488 0.2143 0.207 Uiso 0.50 1 calc PR A 4
H68 H 0.8566 0.1426 0.1814 0.207 Uiso 0.50 1 calc PR A 4
H69 H 0.8555 0.2781 0.1444 0.207 Uiso 0.50 1 calc PR A 4
C34 C 0.9346(4) 0.2375(17) 0.2207(10) 0.122(5) Uiso 0.50 1 d PD A 4
H70 H 0.9607 0.2602 0.2591 0.183 Uiso 0.50 1 calc PR A 4
H71 H 0.9332 0.2847 0.1712 0.183 Uiso 0.50 1 calc PR A 4
H72 H 0.9354 0.1494 0.2088 0.183 Uiso 0.50 1 calc PR A 4
C35 C 0.8944(6) 0.4008(12) 0.2796(12) 0.133(6) Uiso 0.50 1 d PD A 4
H73 H 0.8685 0.4170 0.3017 0.200 Uiso 0.50 1 calc PR A 4
H74 H 0.8940 0.4523 0.2322 0.200 Uiso 0.50 1 calc PR A 4
H75 H 0.9201 0.4200 0.3200 0.200 Uiso 0.50 1 calc PR A 4
N6 N 0.75630(10) 0.3277(2) 0.05099(15) 0.0435(6) Uani 1 1 d . . .
H76 H 0.7626 0.3873 0.0201 0.052 Uiso 1 1 calc R . .
C36 C 0.75497(11) 0.3570(3) 0.12863(17) 0.0414(6) Uani 1 1 d . . .
N7 N 0.76429(12) 0.4731(3) 0.15103(16) 0.0532(7) Uani 1 1 d . . .
H77 H 0.7645 0.4958 0.2008 0.064 Uiso 1 1 calc R . .
H78 H 0.7702 0.5269 0.1161 0.064 Uiso 1 1 calc R . .
N8 N 0.74594(9) 0.2754(2) 0.18173(14) 0.0404(5) Uani 1 1 d . . .
C37 C 0.73869(10) 0.1622(3) 0.14994(16) 0.0374(6) Uani 1 1 d . . .
C38 C 0.73973(11) 0.1237(3) 0.07289(17) 0.0404(6) Uani 1 1 d . . .
C39 C 0.74856(11) 0.2116(3) 0.01634(16) 0.0423(6) Uani 1 1 d . . .
O7 O 0.74936(10) 0.1952(2) -0.05508(13) 0.0545(6) Uani 1 1 d . . .
N9 N 0.72905(10) 0.0005(2) 0.06404(15) 0.0466(6) Uani 1 1 d . . .
C40 C 0.72208(12) -0.0345(3) 0.13373(19) 0.0461(7) Uani 1 1 d . . .
H79 H 0.7145 -0.1161 0.1454 0.055 Uiso 1 1 calc R . .
N10 N 0.72687(9) 0.0600(2) 0.18858(14) 0.0397(5) Uani 1 1 d . . .
C41 C 0.72087(12) 0.0560(3) 0.27162(18) 0.0455(7) Uani 1 1 d . D .
H80 H 0.7466 0.0924 0.3075 0.055 Uiso 1 1 calc R . .
C42 C 0.68018(14) 0.1203(4) 0.2855(3) 0.0609(9) Uani 1 1 d . D .
H81 H 0.6866 0.1752 0.3328 0.073 Uiso 1 1 calc R . .
H82 H 0.6671 0.1696 0.2381 0.073 Uiso 1 1 calc R . .
C43 C 0.65063(11) 0.0181(4) 0.2995(2) 0.0580(8) Uani 1 1 d D . .
H83 H 0.6355 -0.0086 0.2451 0.070 Uiso 0.34 1 calc PR C 5
H84 H 0.6328 -0.0073 0.2469 0.070 Uiso 0.33 1 calc PR C 6
H85 H 0.6277 -0.0037 0.2523 0.070 Uiso 0.33 1 calc PR C 7
C44 C 0.68226(12) -0.0857(4) 0.3307(2) 0.0521(8) Uani 1 1 d . D .
H86 H 0.6927 -0.0757 0.3897 0.063 Uiso 1 1 calc R . .
O8 O 0.71733(9) -0.0695(2) 0.29051(15) 0.0523(6) Uani 1 1 d . . .
O9 O 0.6190(3) 0.0234(10) 0.3462(5) 0.057(3) Uiso 0.34 1 d PD D 5
Si5 Si 0.5871(2) 0.1409(6) 0.3478(4) 0.0917(19) Uani 0.34 1 d PD D 5
C45 C 0.6173(7) 0.2730(19) 0.4091(13) 0.110 Uiso 0.34 1 d PD D 5
H87 H 0.6394 0.3054 0.3813 0.165 Uiso 0.34 1 calc PR D 5
H88 H 0.6311 0.2425 0.4620 0.165 Uiso 0.34 1 calc PR D 5
H89 H 0.5969 0.3385 0.4153 0.165 Uiso 0.34 1 calc PR D 5
C46 C 0.5679(5) 0.2096(16) 0.2471(8) 0.073(4) Uiso 0.34 1 d PD D 5
H90 H 0.5927 0.2366 0.2248 0.110 Uiso 0.34 1 calc PR D 5
H91 H 0.5493 0.2804 0.2519 0.110 Uiso 0.34 1 calc PR D 5
H92 H 0.5515 0.1481 0.2115 0.110 Uiso 0.34 1 calc PR D 5
C47 C 0.5474(5) 0.0854(15) 0.4044(9) 0.109(6) Uiso 0.34 1 d PD D 5
C48 C 0.5319(9) -0.038(2) 0.3671(17) 0.129(8) Uiso 0.34 1 d PD D 5
H93 H 0.5567 -0.0938 0.3700 0.194 Uiso 0.34 1 calc PR D 5
H94 H 0.5181 -0.0263 0.3109 0.194 Uiso 0.34 1 calc PR D 5
H95 H 0.5111 -0.0745 0.3964 0.194 Uiso 0.34 1 calc PR D 5
C49 C 0.5683(9) 0.073(3) 0.4922(11) 0.144(9) Uiso 0.34 1 d PD D 5
H96 H 0.5791 0.1532 0.5132 0.216 Uiso 0.34 1 calc PR D 5
H97 H 0.5924 0.0147 0.4975 0.216 Uiso 0.34 1 calc PR D 5
H98 H 0.5471 0.0425 0.5225 0.216 Uiso 0.34 1 calc PR D 5
C50 C 0.5104(8) 0.177(2) 0.3981(17) 0.148(10) Uiso 0.34 1 d PD D 5
H99 H 0.5211 0.2541 0.4244 0.222 Uiso 0.34 1 calc PR D 5
H100 H 0.4879 0.1429 0.4243 0.222 Uiso 0.34 1 calc PR D 5
H101 H 0.4983 0.1928 0.3415 0.222 Uiso 0.34 1 calc PR D 5
O10 O 0.6225(3) 0.0548(13) 0.3514(6) 0.060(3) Uiso 0.33 1 d PD D 6
Si6 Si 0.57283(10) 0.1060(4) 0.3320(2) 0.0464(9) Uani 0.33 1 d PD D 6
C51 C 0.5302(4) -0.0073(13) 0.3307(9) 0.072(3) Uiso 0.33 1 d PD D 6
H102 H 0.5354 -0.0530 0.3813 0.108 Uiso 0.33 1 calc PR D 6
H103 H 0.5299 -0.0645 0.2861 0.108 Uiso 0.33 1 calc PR D 6
H104 H 0.5023 0.0347 0.3240 0.108 Uiso 0.33 1 calc PR D 6
C52 C 0.5640(5) 0.1720(17) 0.2276(8) 0.075(4) Uiso 0.33 1 d PD D 6
H105 H 0.5855 0.2359 0.2251 0.113 Uiso 0.33 1 calc PR D 6
H106 H 0.5350 0.2078 0.2142 0.113 Uiso 0.33 1 calc PR D 6
H107 H 0.5668 0.1065 0.1893 0.113 Uiso 0.33 1 calc PR D 6
C53 C 0.5749(4) 0.2282(11) 0.4110(8) 0.075(4) Uiso 0.33 1 d PD D 6
C54 C 0.6096(5) 0.3300(15) 0.3970(11) 0.083(4) Uiso 0.33 1 d PD D 6
H108 H 0.6010 0.3654 0.3433 0.125 Uiso 0.33 1 calc PR D 6
H109 H 0.6381 0.2914 0.4020 0.125 Uiso 0.33 1 calc PR D 6
H110 H 0.6110 0.3951 0.4372 0.125 Uiso 0.33 1 calc PR D 6
C55 C 0.5871(6) 0.1717(18) 0.4919(9) 0.095(5) Uiso 0.33 1 d PD D 6
H111 H 0.6136 0.1237 0.4948 0.142 Uiso 0.33 1 calc PR D 6
H112 H 0.5638 0.1176 0.5015 0.142 Uiso 0.33 1 calc PR D 6
H113 H 0.5919 0.2366 0.5326 0.142 Uiso 0.33 1 calc PR D 6
C56 C 0.5328(5) 0.3010(18) 0.4002(11) 0.086(5) Uiso 0.33 1 d PD D 6
H114 H 0.5276 0.3418 0.3479 0.129 Uiso 0.33 1 calc PR D 6
H115 H 0.5349 0.3629 0.4427 0.129 Uiso 0.33 1 calc PR D 6
H116 H 0.5089 0.2449 0.4032 0.129 Uiso 0.33 1 calc PR D 6
O11 O 0.6350(4) 0.0514(12) 0.3714(5) 0.073(3) Uiso 0.33 1 d PD D 7
Si7 Si 0.58975(19) 0.0713(6) 0.4011(4) 0.1104(18) Uani 0.33 1 d PD D 7
C57 C 0.5949(11) 0.059(3) 0.5122(9) 0.156(11) Uiso 0.33 1 d PD D 7
H117 H 0.6055 -0.0236 0.5297 0.234 Uiso 0.33 1 calc PR D 7
H118 H 0.5666 0.0719 0.5265 0.234 Uiso 0.33 1 calc PR D 7
H119 H 0.6153 0.1206 0.5386 0.234 Uiso 0.33 1 calc PR D 7
C58 C 0.5516(10) -0.054(3) 0.355(2) 0.180(16) Uiso 0.33 1 d PD D 7
H120 H 0.5464 -0.0471 0.2965 0.270 Uiso 0.33 1 calc PR D 7
H121 H 0.5241 -0.0456 0.3734 0.270 Uiso 0.33 1 calc PR D 7
H122 H 0.5643 -0.1345 0.3712 0.270 Uiso 0.33 1 calc PR D 7
C59 C 0.5692(6) 0.2296(15) 0.3753(13) 0.139(10) Uiso 0.33 1 d PD D 7
C60 C 0.6016(9) 0.317(3) 0.427(2) 0.172(16) Uiso 0.33 1 d PD D 7
H123 H 0.6301 0.3086 0.4128 0.258 Uiso 0.33 1 calc PR D 7
H124 H 0.6037 0.2970 0.4840 0.258 Uiso 0.33 1 calc PR D 7
H125 H 0.5917 0.4026 0.4179 0.258 Uiso 0.33 1 calc PR D 7
C61 C 0.5273(6) 0.249(2) 0.4076(13) 0.098(6) Uiso 0.33 1 d PD D 7
H126 H 0.5049 0.1934 0.3795 0.147 Uiso 0.33 1 calc PR D 7
H127 H 0.5177 0.3341 0.3987 0.147 Uiso 0.33 1 calc PR D 7
H128 H 0.5327 0.2305 0.4651 0.147 Uiso 0.33 1 calc PR D 7
C62 C 0.5633(12) 0.247(3) 0.2846(14) 0.190(16) Uiso 0.33 1 d PD D 7
H129 H 0.5907 0.2312 0.2676 0.286 Uiso 0.33 1 calc PR D 7
H130 H 0.5539 0.3311 0.2705 0.286 Uiso 0.33 1 calc PR D 7
H131 H 0.5415 0.1889 0.2576 0.286 Uiso 0.33 1 calc PR D 7
C63 C 0.66651(16) -0.2157(4) 0.3131(2) 0.0823(15) Uani 1 1 d D . .
H132 H 0.6908 -0.2663 0.3021 0.099 Uiso 0.358(4) 1 calc PR D 8
H133 H 0.6577 -0.2497 0.3615 0.099 Uiso 0.358(4) 1 calc PR D 8
H134 H 0.6901 -0.2747 0.3321 0.099 Uiso 0.642(4) 1 calc PR D 9
H135 H 0.6425 -0.2336 0.3411 0.099 Uiso 0.642(4) 1 calc PR D 9
O12 O 0.6316(2) -0.2266(8) 0.2477(5) 0.076(2) Uiso 0.358(4) 1 d PD D 8
Si8 Si 0.61099(11) -0.3594(3) 0.2306(3) 0.0742(14) Uani 0.358(4) 1 d PD D 8
C64 C 0.5752(6) -0.3929(19) 0.3050(10) 0.102(5) Uiso 0.358(4) 1 d PD D 8
H136 H 0.5537 -0.3272 0.3029 0.153 Uiso 0.358(4) 1 calc PR D 8
H137 H 0.5928 -0.3974 0.3591 0.153 Uiso 0.358(4) 1 calc PR D 8
H138 H 0.5604 -0.4716 0.2916 0.153 Uiso 0.358(4) 1 calc PR D 8
C65 C 0.6511(5) -0.4876(14) 0.2384(11) 0.076(4) Uiso 0.358(4) 1 d PD D 8
H139 H 0.6700 -0.4742 0.1998 0.114 Uiso 0.358(4) 1 calc PR D 8
H140 H 0.6358 -0.5659 0.2266 0.114 Uiso 0.358(4) 1 calc PR D 8
H141 H 0.6684 -0.4899 0.2927 0.114 Uiso 0.358(4) 1 calc PR D 8
C66 C 0.5783(4) -0.3344(12) 0.1288(7) 0.082(4) Uiso 0.358(4) 1 d PD D 8
C67 C 0.5492(5) -0.2215(15) 0.1370(11) 0.081(5) Uiso 0.358(4) 1 d PD D 8
H142 H 0.5673 -0.1518 0.1592 0.122 Uiso 0.358(4) 1 calc PR D 8
H143 H 0.5294 -0.2421 0.1728 0.122 Uiso 0.358(4) 1 calc PR D 8
H144 H 0.5326 -0.1992 0.0841 0.122 Uiso 0.358(4) 1 calc PR D 8
C68 C 0.5501(5) -0.4379(15) 0.0916(11) 0.086(4) Uiso 0.358(4) 1 d PD D 8
H145 H 0.5677 -0.5117 0.0899 0.129 Uiso 0.358(4) 1 calc PR D 8
H146 H 0.5361 -0.4151 0.0371 0.129 Uiso 0.358(4) 1 calc PR D 8
H147 H 0.5280 -0.4546 0.1236 0.129 Uiso 0.358(4) 1 calc PR D 8
C69 C 0.6104(7) -0.309(2) 0.0733(12) 0.126(7) Uiso 0.358(4) 1 d PD D 8
H148 H 0.6288 -0.2393 0.0940 0.189 Uiso 0.358(4) 1 calc PR D 8
H149 H 0.5945 -0.2901 0.0193 0.189 Uiso 0.358(4) 1 calc PR D 8
H150 H 0.6284 -0.3821 0.0712 0.189 Uiso 0.358(4) 1 calc PR D 8
O13 O 0.65198(17) -0.2276(4) 0.2274(2) 0.0657(11) Uiso 0.642(4) 1 d PD D 9
Si9 Si 0.62996(6) -0.34747(15) 0.17322(12) 0.0616(6) Uani 0.642(4) 1 d PD D 9
C70 C 0.6561(3) -0.4900(8) 0.2164(6) 0.074(2) Uiso 0.642(4) 1 d PD D 9
H151 H 0.6871 -0.4861 0.2161 0.111 Uiso 0.642(4) 1 calc PR D 9
H152 H 0.6434 -0.5605 0.1845 0.111 Uiso 0.642(4) 1 calc PR D 9
H153 H 0.6518 -0.4991 0.2717 0.111 Uiso 0.642(4) 1 calc PR D 9
C71 C 0.6407(3) -0.3238(9) 0.0690(5) 0.085(2) Uiso 0.642(4) 1 d PD D 9
H154 H 0.6268 -0.2476 0.0466 0.128 Uiso 0.642(4) 1 calc PR D 9
H155 H 0.6291 -0.3934 0.0351 0.128 Uiso 0.642(4) 1 calc PR D 9
H156 H 0.6719 -0.3179 0.0713 0.128 Uiso 0.642(4) 1 calc PR D 9
C72 C 0.5706(2) -0.3520(8) 0.1735(5) 0.083(2) Uiso 0.642(4) 1 d PD D 9
C73 C 0.5504(4) -0.4666(12) 0.1273(9) 0.121(4) Uiso 0.642(4) 1 d PD D 9
H157 H 0.5651 -0.5406 0.1514 0.181 Uiso 0.642(4) 1 calc PR D 9
H158 H 0.5534 -0.4606 0.0712 0.181 Uiso 0.642(4) 1 calc PR D 9
H159 H 0.5197 -0.4712 0.1300 0.181 Uiso 0.642(4) 1 calc PR D 9
C74 C 0.5502(8) -0.2392(19) 0.1280(15) 0.199(13) Uiso 0.642(4) 1 d PD D 9
H160 H 0.5620 -0.1646 0.1563 0.298 Uiso 0.642(4) 1 calc PR D 9
H161 H 0.5189 -0.2414 0.1244 0.298 Uiso 0.642(4) 1 calc PR D 9
H162 H 0.5567 -0.2391 0.0739 0.298 Uiso 0.642(4) 1 calc PR D 9
C75 C 0.5610(4) -0.3662(12) 0.2570(6) 0.108(3) Uiso 0.642(4) 1 d PD D 9
H163 H 0.5750 -0.4409 0.2818 0.162 Uiso 0.642(4) 1 calc PR D 9
H164 H 0.5298 -0.3724 0.2537 0.162 Uiso 0.642(4) 1 calc PR D 9
H165 H 0.5721 -0.2946 0.2895 0.162 Uiso 0.642(4) 1 calc PR D 9

loop_
_atom_site_aniso_label
_atom_site_aniso_U_11
_atom_site_aniso_U_22
_atom_site_aniso_U_33
_atom_site_aniso_U_23
_atom_site_aniso_U_13
_atom_site_aniso_U_12
N1 0.0700(17) 0.0344(12) 0.0325(11) -0.0007(9) 0.0135(11) -0.0009(11)
C1 0.0673(19) 0.0362(14) 0.0318(13) 0.0002(11) 0.0119(13) -0.0023(13)
N2 0.109(3) 0.0316(13) 0.0352(13) -0.0041(10) 0.0212(14) -0.0090(14)
N3 0.0637(16) 0.0336(12) 0.0372(12) -0.0006(10) 0.0140(11) -0.0025(11)
C2 0.0546(16) 0.0331(13) 0.0404(14) -0.0023(11) 0.0123(12) 0.0010(12)
C3 0.0574(17) 0.0346(13) 0.0364(13) -0.0030(11) 0.0103(12) 0.0004(12)
C4 0.0627(18) 0.0360(14) 0.0328(13) -0.0013(11) 0.0087(12) 0.0016(13)
O1 0.100(2) 0.0407(12) 0.0357(11) -0.0051(9) 0.0236(11) -0.0028(12)
N4 0.0638(17) 0.0357(13) 0.0429(13) -0.0061(10) 0.0111(12) -0.0004(12)
C5 0.066(2) 0.0388(15) 0.0530(18) -0.0069(13) 0.0208(15) -0.0070(14)
N5 0.0621(15) 0.0364(12) 0.0456(13) -0.0025(11) 0.0214(12) -0.0033(11)
C6 0.0565(18) 0.0463(17) 0.0557(17) -0.0012(14) 0.0233(14) -0.0038(14)
C7 0.064(2) 0.0564(19) 0.0553(18) 0.0053(16) 0.0235(16) -0.0058(17)
C8 0.080(3) 0.058(2) 0.080(3) -0.003(2) 0.038(2) -0.011(2)
C9 0.062(2) 0.064(2) 0.107(4) -0.010(2) 0.037(2) -0.0095(19)
O2 0.0565(15) 0.0754(19) 0.092(2) 0.0128(16) 0.0222(14) 0.0083(14)
Si1 0.063(3) 0.116(5) 0.072(3) -0.005(2) 0.028(2) -0.024(3)
Si2 0.046(2) 0.118(4) 0.049(2) -0.0097(19) 0.0118(14) -0.007(2)
O5 0.059(7) 0.069(7) 0.161(15) -0.014(6) 0.045(8) -0.010(5)
Si3 0.085(4) 0.101(5) 0.172(7) -0.050(4) 0.010(4) -0.017(3)
O6 0.062(7) 0.079(8) 0.101(6) -0.034(6) 0.008(5) -0.016(5)
Si4 0.0473(17) 0.065(2) 0.146(5) -0.020(3) 0.014(2) -0.0102(14)
N6 0.0655(16) 0.0345(12) 0.0329(11) -0.0012(9) 0.0158(11) -0.0025(11)
C36 0.0579(17) 0.0370(14) 0.0302(13) -0.0006(11) 0.0106(12) -0.0021(12)
N7 0.090(2) 0.0352(12) 0.0363(13) -0.0034(10) 0.0170(13) -0.0095(13)
N8 0.0561(14) 0.0345(12) 0.0315(11) -0.0021(9) 0.0109(10) -0.0011(10)
C37 0.0476(15) 0.0333(13) 0.0315(12) 0.0004(10) 0.0079(11) -0.0006(11)
C38 0.0567(16) 0.0340(13) 0.0319(13) 0.0000(10) 0.0119(11) -0.0008(12)
C39 0.0598(17) 0.0365(14) 0.0313(13) -0.0023(11) 0.0106(12) -0.0001(12)
O7 0.0908(18) 0.0424(12) 0.0333(10) -0.0037(9) 0.0193(11) -0.0022(11)
N9 0.0693(17) 0.0367(13) 0.0338(11) -0.0027(10) 0.0098(11) -0.0085(12)
C40 0.0638(19) 0.0336(13) 0.0414(15) -0.0027(11) 0.0115(13) -0.0068(13)
N10 0.0522(14) 0.0336(11) 0.0340(11) -0.0009(9) 0.0103(10) -0.0049(10)
C41 0.0612(18) 0.0388(14) 0.0392(14) 0.0040(12) 0.0163(13) -0.0019(13)
C42 0.074(2) 0.0473(19) 0.068(2) 0.0018(16) 0.0324(19) 0.0024(17)
C43 0.0518(18) 0.062(2) 0.061(2) 0.0023(17) 0.0140(16) -0.0061(16)
C44 0.0524(18) 0.059(2) 0.0458(16) 0.0099(15) 0.0121(14) -0.0065(15)
O8 0.0691(15) 0.0419(12) 0.0508(12) 0.0070(9) 0.0243(11) -0.0034(11)
Si5 0.088(4) 0.105(4) 0.097(4) 0.050(4) 0.053(3) 0.036(3)
Si6 0.0217(12) 0.069(2) 0.0470(15) -0.0135(14) 0.0032(10) -0.0129(12)
Si7 0.090(3) 0.115(5) 0.133(5) -0.011(4) 0.037(3) -0.007(3)
C63 0.068(3) 0.058(2) 0.111(4) 0.025(2) -0.006(2) -0.015(2)
Si8 0.0607(19) 0.0445(15) 0.111(3) 0.0014(16) 0.0022(18) -0.0116(13)
Si9 0.0559(9) 0.0470(8) 0.0774(12) 0.0003(7) 0.0019(8) -0.0087(6)

loop_
_atom_type_symbol
_atom_type_description
_atom_type_scat_dispersion_real
_atom_type_scat_dispersion_imag
_atom_type_scat_source
C C 0.0181 0.0091 'International Tables Vol C Tables 4.2.6.8 and 6.1.1.4'
H H 0.0000 0.0000 'International Tables Vol C Tables 4.2.6.8 and 6.1.1.4'
O O 0.0492 0.0322 'International Tables Vol C Tables 4.2.6.8 and 6.1.1.4'
N N 0.0311 0.0180 'International Tables Vol C Tables 4.2.6.8 and 6.1.1.4'
Si Si 0.2541 0.3302 'International Tables Vol C Tables 4.2.6.8 and 6.1.1.4'

loop_
_geom_angle_atom_site_label_1
_geom_angle_atom_site_label_2
_geom_angle_atom_site_label_3
_geom_angle
_geom_angle_site_symmetry_1
_geom_angle_site_symmetry_3
_geom_angle_publ_flag
C1 N1 C4 125.3(3) . . ?
N3 C1 N2 119.4(3) . . ?
N3 C1 N1 123.8(3) . . ?
N2 C1 N1 116.7(3) . . ?
C1 N3 C2 111.4(3) . . ?
N3 C2 C3 128.7(3) . . ?
N3 C2 N5 125.1(3) . . ?
C3 C2 N5 106.2(3) . . ?
C2 C3 N4 111.2(3) . . ?
C2 C3 C4 118.8(3) . . ?
N4 C3 C4 129.8(3) . . ?
O1 C4 N1 119.6(3) . . ?
O1 C4 C3 128.7(3) . . ?
N1 C4 C3 111.7(3) . . ?
C5 N4 C3 103.8(3) . . ?
N4 C5 N5 113.5(3) . . ?
C2 N5 C5 105.4(3) . . ?
C2 N5 C6 125.9(3) . . ?
C5 N5 C6 126.6(3) . . ?
O2 C6 N5 107.2(3) . . ?
O2 C6 C7 106.2(3) . . ?
N5 C6 C7 115.7(3) . . ?
C8 C7 C6 101.8(3) . . ?
O3 C8 O4 21.2(3) . . ?
O3 C8 C9 97.7(5) . . ?
O4 C8 C9 118.5(5) . . ?
O3 C8 C7 115.2(4) . . ?
O4 C8 C7 103.8(4) . . ?
C9 C8 C7 102.8(3) . . ?
O2 C9 C8 106.6(4) . . ?
O2 C9 C22 116.8(6) . . ?
C8 C9 C22 109.0(6) . . ?
O2 C9 C29 101.5(6) . . ?
C8 C9 C29 124.4(6) . . ?
C22 C9 C29 17.6(5) . . ?
C6 O2 C9 109.6(3) . . ?
C8 O3 Si1 116.3(5) . . ?
O3 Si1 C12 105.1(5) . . ?
O3 Si1 C10 110.7(7) . . ?
C12 Si1 C10 112.7(7) . . ?
O3 Si1 C11 108.7(6) . . ?
C12 Si1 C11 112.6(6) . . ?
C10 Si1 C11 107.1(7) . . ?
C14 C12 C13 109.0(10) . . ?
C14 C12 C15 109.7(10) . . ?
C13 C12 C15 109.9(10) . . ?
C14 C12 Si1 110.2(8) . . ?
C13 C12 Si1 108.2(8) . . ?
C15 C12 Si1 109.9(9) . . ?
C8 O4 Si2 128.6(5) . . ?
O4 Si2 C17 113.0(6) . . ?
O4 Si2 C16 105.2(6) . . ?
C17 Si2 C16 110.3(7) . . ?
O4 Si2 C18 106.9(6) . . ?
C17 Si2 C18 108.7(6) . . ?
C16 Si2 C18 112.7(6) . . ?
C20 C18 C19 110.8(10) . . ?
C20 C18 C21 107.0(12) . . ?
C19 C18 C21 109.8(12) . . ?
C20 C18 Si2 112.5(9) . . ?
C19 C18 Si2 108.1(8) . . ?
C21 C18 Si2 108.6(11) . . ?
O5 C22 C9 111.1(8) . . ?
C22 O5 Si3 119.0(10) . . ?
O5 Si3 C25 109.9(9) . . ?
O5 Si3 C24 112.4(11) . . ?
C25 Si3 C24 113.2(10) . . ?
O5 Si3 C23 106.6(8) . . ?
C25 Si3 C23 108.8(8) . . ?
C24 Si3 C23 105.6(10) . . ?
C27 C25 C28 109.7(15) . . ?
C27 C25 C26 118.3(15) . . ?
C28 C25 C26 113.0(14) . . ?
C27 C25 Si3 100.1(12) . . ?
C28 C25 Si3 109.0(12) . . ?
C26 C25 Si3 105.4(10) . . ?
O6 C29 C9 104.4(8) . . ?
C29 O6 Si4 133.3(10) . . ?
O6 Si4 C32 113.7(8) . . ?
O6 Si4 C30 108.3(8) . . ?
C32 Si4 C30 112.1(7) . . ?
O6 Si4 C31 105.9(8) . . ?
C32 Si4 C31 110.6(7) . . ?
C30 Si4 C31 105.7(8) . . ?
C34 C32 C35 110.9(11) . . ?
C34 C32 C33 107.4(11) . . ?
C35 C32 C33 111.4(11) . . ?
C34 C32 Si4 110.5(9) . . ?
C35 C32 Si4 109.8(9) . . ?
C33 C32 Si4 106.8(9) . . ?
C36 N6 C39 125.7(3) . . ?
N7 C36 N8 120.0(3) . . ?
N7 C36 N6 116.7(3) . . ?
N8 C36 N6 123.3(3) . . ?
C36 N8 C37 112.2(2) . . ?
N8 C37 N10 125.9(2) . . ?
N8 C37 C38 128.6(3) . . ?
N10 C37 C38 105.4(2) . . ?
C37 C38 N9 110.3(3) . . ?
C37 C38 C39 118.8(3) . . ?
N9 C38 C39 130.8(3) . . ?
O7 C39 N6 120.7(3) . . ?
O7 C39 C38 127.9(3) . . ?
N6 C39 C38 111.4(2) . . ?
C40 N9 C38 105.3(3) . . ?
N9 C40 N10 112.5(3) . . ?
C40 N10 C37 106.4(2) . . ?
C40 N10 C41 128.0(3) . . ?
C37 N10 C41 125.6(2) . . ?
O8 C41 N10 106.2(2) . . ?
O8 C41 C42 107.7(3) . . ?
N10 C41 C42 114.0(3) . . ?
C43 C42 C41 104.7(3) . . ?
O9 C43 O10 14.9(7) . . ?
O9 C43 O11 27.2(6) . . ?
O10 C43 O11 18.8(6) . . ?
O9 C43 C42 126.6(6) . . ?
O10 C43 C42 111.8(7) . . ?
O11 C43 C42 105.8(6) . . ?
O9 C43 C44 108.9(5) . . ?
O10 C43 C44 115.7(6) . . ?
O11 C43 C44 101.3(6) . . ?
C42 C43 C44 102.5(3) . . ?
O8 C44 C63 106.2(3) . . ?
O8 C44 C43 105.0(3) . . ?
C63 C44 C43 116.9(3) . . ?
C41 O8 C44 109.4(3) . . ?
C43 O9 Si5 123.7(7) . . ?
O9 Si5 C47 103.9(7) . . ?
O9 Si5 C46 113.1(7) . . ?
C47 Si5 C46 119.0(8) . . ?
O9 Si5 C45 110.5(9) . . ?
C47 Si5 C45 106.4(9) . . ?
C46 Si5 C45 103.8(9) . . ?
C49 C47 C50 108.2(15) . . ?
C49 C47 C48 111.9(16) . . ?
C50 C47 C48 111.6(16) . . ?
C49 C47 Si5 109.5(13) . . ?
C50 C47 Si5 110.0(13) . . ?
C48 C47 Si5 105.5(13) . . ?
C43 O10 Si6 131.1(8) . . ?
O10 Si6 C51 116.8(8) . . ?
O10 Si6 C53 101.3(6) . . ?
C51 Si6 C53 114.2(6) . . ?
O10 Si6 C52 106.4(6) . . ?
C51 Si6 C52 105.7(7) . . ?
C53 Si6 C52 112.5(7) . . ?
C55 C53 C56 112.9(12) . . ?
C55 C53 C54 111.0(12) . . ?
C56 C53 C54 103.2(12) . . ?
C55 C53 Si6 109.6(10) . . ?
C56 C53 Si6 111.8(10) . . ?
C54 C53 Si6 108.1(9) . . ?
C43 O11 Si7 139.5(9) . . ?
O11 Si7 C59 109.8(8) . . ?
O11 Si7 C57 113.2(11) . . ?
C59 Si7 C57 105.4(11) . . ?
O11 Si7 C58 107.8(12) . . ?
C59 Si7 C58 113.8(12) . . ?
C57 Si7 C58 106.9(13) . . ?
C62 C59 C61 113.4(17) . . ?
C62 C59 C60 116.1(19) . . ?
C61 C59 C60 103.5(16) . . ?
C62 C59 Si7 108.6(16) . . ?
C61 C59 Si7 108.9(13) . . ?
C60 C59 Si7 105.9(15) . . ?
O12 C63 O13 31.9(4) . . ?
O12 C63 C44 114.4(5) . . ?
O13 C63 C44 108.2(3) . . ?
C63 O12 Si8 116.8(6) . . ?
O12 Si8 C66 99.9(5) . . ?
O12 Si8 C65 114.7(6) . . ?
C66 Si8 C65 115.0(7) . . ?
O12 Si8 C64 109.3(7) . . ?
C66 Si8 C64 110.8(7) . . ?
C65 Si8 C64 107.1(8) . . ?
C68 C66 C69 106.5(12) . . ?
C68 C66 C67 108.5(11) . . ?
C69 C66 C67 112.6(13) . . ?
C68 C66 Si8 117.6(10) . . ?
C69 C66 Si8 106.4(10) . . ?
C67 C66 Si8 105.3(9) . . ?
C63 O13 Si9 130.0(4) . . ?
O13 Si9 C70 109.2(4) . . ?
O13 Si9 C72 109.2(3) . . ?
C70 Si9 C72 110.4(4) . . ?
O13 Si9 C71 106.3(3) . . ?
C70 Si9 C71 110.0(4) . . ?
C72 Si9 C71 111.5(4) . . ?
C75 C72 C74 114.7(12) . . ?
C75 C72 C73 104.9(9) . . ?
C74 C72 C73 107.3(12) . . ?
C75 C72 Si9 112.6(6) . . ?
C74 C72 Si9 107.5(11) . . ?
C73 C72 Si9 109.6(7) . . ?

loop_
_geom_bond_atom_site_label_1
_geom_bond_atom_site_label_2
_geom_bond_distance
_geom_bond_site_symmetry_2
_geom_bond_publ_flag
N1 C1 1.363(4) . ?
N1 C4 1.388(4) . ?
C1 N3 1.327(4) . ?
C1 N2 1.334(4) . ?
N3 C2 1.360(4) . ?
C2 C3 1.365(4) . ?
C2 N5 1.375(4) . ?
C3 N4 1.391(4) . ?
C3 C4 1.413(4) . ?
C4 O1 1.240(4) . ?
N4 C5 1.305(4) . ?
C5 N5 1.385(4) . ?
N5 C6 1.452(4) . ?
C6 O2 1.412(5) . ?
C6 C7 1.520(5) . ?
C7 C8 1.515(6) . ?
C8 O3 1.427(5) . ?
C8 O4 1.440(4) . ?
C8 C9 1.501(8) . ?
C9 O2 1.446(6) . ?
C9 C22 1.524(6) . ?
C9 C29 1.574(12) . ?
O3 Si1 1.656(8) . ?
Si1 C12 1.841(6) . ?
Si1 C10 1.883(11) . ?
Si1 C11 1.892(10) . ?
C12 C14 1.518(7) . ?
C12 C13 1.529(7) . ?
C12 C15 1.529(7) . ?
O4 Si2 1.644(8) . ?
Si2 C17 1.864(10) . ?
Si2 C16 1.870(10) . ?
Si2 C18 1.885(11) . ?
C18 C20 1.512(14) . ?
C18 C19 1.530(12) . ?
C18 C21 1.553(14) . ?
C22 O5 1.436(5) . ?
O5 Si3 1.630(11) . ?
Si3 C25 1.848(12) . ?
Si3 C24 1.885(14) . ?
Si3 C23 1.913(12) . ?
C25 C27 1.521(15) . ?
C25 C28 1.542(15) . ?
C25 C26 1.549(14) . ?
C29 O6 1.440(5) . ?
O6 Si4 1.664(9) . ?
Si4 C32 1.812(9) . ?
Si4 C30 1.896(12) . ?
Si4 C31 1.919(12) . ?
C32 C34 1.509(11) . ?
C32 C35 1.530(11) . ?
C32 C33 1.529(11) . ?
N6 C36 1.367(4) . ?
N6 C39 1.396(4) . ?
C36 N7 1.335(4) . ?
C36 N8 1.336(4) . ?
N8 C37 1.346(4) . ?
C37 N10 1.379(4) . ?
C37 C38 1.382(4) . ?
C38 N9 1.383(4) . ?
C38 C39 1.421(4) . ?
C39 O7 1.233(4) . ?
N9 C40 1.303(4) . ?
C40 N10 1.376(4) . ?
N10 C41 1.461(4) . ?
C41 O8 1.411(4) . ?
C41 C42 1.522(5) . ?
C42 C43 1.500(5) . ?
C43 O9 1.393(5) . ?
C43 O10 1.424(5) . ?
C43 O11 1.449(5) . ?
C43 C44 1.533(5) . ?
C44 O8 1.420(4) . ?
C44 C63 1.509(6) . ?
O9 Si5 1.631(9) . ?
Si5 C47 1.824(13) . ?
Si5 C46 1.859(11) . ?
Si5 C45 1.918(14) . ?
C47 C49 1.518(16) . ?
C47 C50 1.523(16) . ?
C47 C48 1.528(15) . ?
O10 Si6 1.639(9) . ?
Si6 C51 1.823(11) . ?
Si6 C53 1.882(11) . ?
Si6 C52 1.885(11) . ?
C53 C55 1.488(15) . ?
C53 C56 1.527(14) . ?
C53 C54 1.609(14) . ?
O11 Si7 1.621(9) . ?
Si7 C59 1.862(14) . ?
Si7 C57 1.870(14) . ?
Si7 C58 1.888(15) . ?
C59 C62 1.528(16) . ?
C59 C61 1.541(16) . ?
C59 C60 1.548(16) . ?
C63 O12 1.414(3) . ?
C63 O13 1.448(3) . ?
O12 Si8 1.587(8) . ?
Si8 C66 1.857(11) . ?
Si8 C65 1.871(12) . ?
Si8 C64 1.889(12) . ?
C66 C68 1.498(14) . ?
C66 C69 1.538(15) . ?
C66 C67 1.556(14) . ?
O13 Si9 1.669(5) . ?
Si9 C70 1.842(8) . ?
Si9 C72 1.878(8) . ?
Si9 C71 1.885(8) . ?
C72 C75 1.514(11) . ?
C72 C74 1.526(15) . ?
C72 C73 1.544(12) . ?
